data_7709225
loop_
_publ_author_name
'Lalioti, Nikolia'
'Nastopoulos, Vassilis'
'Panagiotou, Nikos'
'Tasiopoulos, Anastasios'
'Ioannidis, Nikolaos'
'van Slageren, Joris'
'Zhang, Peng'
'Rajaraman, Gopalan'
'Swain, Abinash'
'Tangoulis, Vassilis'

_publ_section_title
;
 A nonsymmetric Dy<sub>2</sub> single-molecule magnet with two relaxation
 processes triggered by an external magnetic field: a theoretical and
 integrated EPR study of the role of magnetic-site dilution.
;
_journal_issue 5
_journal_name_full 'Dalton transactions (Cambridge, England : 2003)'
_journal_page_first 1985
_journal_page_last 1994
_journal_paper_doi 10.1039/d1dt04089h
_journal_volume 51
_journal_year 2022
_chemical_formula_moiety 'C73 H58 Dy2 O13, C H4 O'
_chemical_formula_sum 'C74 H62 Dy2 O14'
_chemical_formula_weight 1500.23
_space_group_crystal_system triclinic
_space_group_IT_number 2
_space_group_name_Hall '-P 1'
_space_group_name_H-M_alt 'P -1'
_atom_sites_solution_hydrogens mixed
_atom_sites_solution_primary direct
_atom_sites_solution_secondary difmap
_audit_creation_method SHELXL-2014/7
_audit_update_record
;
2021-08-04 deposited with the CCDC.	2022-01-05 downloaded from the CCDC.
;
_cell_angle_alpha 78.035(4)
_cell_angle_beta 75.762(4)
_cell_angle_gamma 72.617(4)
_cell_formula_units_Z 2
_cell_length_a 11.2128(4)
_cell_length_b 16.0056(7)
_cell_length_c 18.6715(9)
_cell_measurement_reflns_used 9445
_cell_measurement_temperature 106.8(2)
_cell_measurement_theta_max 73.106
_cell_measurement_theta_min 4.211
_cell_volume 3067.0(2)
_computing_cell_refinement 'CrysAlisPro 1.171.39.46 (Rigaku OD, 2018)'
_computing_data_collection 'CrysAlisPro 1.171.39.46 (Rigaku OD, 2018)'
_computing_data_reduction 'CrysAlisPro 1.171.39.46 (Rigaku OD, 2018)'
_computing_molecular_graphics
;
PLATON (Spek, 2009); MERCURY (Macrae et al. 2020);
DIAMOND (Brandenburg, 2005)
;
_computing_publication_material 'WINGX (Farrugia, 2012)'
_computing_structure_refinement 'SHELXL-2014/7 (Sheldrick, 2014)'
_computing_structure_solution 'SHELXT-2018/2 (Sheldrick, 2018)'
_diffrn_ambient_temperature 106.8(2)
_diffrn_detector_area_resol_mean 10.4223
_diffrn_measured_fraction_theta_full 0.999
_diffrn_measured_fraction_theta_max 0.999
_diffrn_measurement_device_type 'Oxford Diffraction SuperNova with Atlas CCD detector'
_diffrn_measurement_method '\w scans'
_diffrn_radiation_type CuK\a
_diffrn_radiation_wavelength 1.54184
_diffrn_reflns_av_R_equivalents 0.0323
_diffrn_reflns_av_unetI/netI 0.0472
_diffrn_reflns_Laue_measured_fraction_full 0.999
_diffrn_reflns_Laue_measured_fraction_max 0.999
_diffrn_reflns_limit_h_max 13
_diffrn_reflns_limit_h_min -8
_diffrn_reflns_limit_k_max 19
_diffrn_reflns_limit_k_min -17
_diffrn_reflns_limit_l_max 22
_diffrn_reflns_limit_l_min -22
_diffrn_reflns_number 20441
_diffrn_reflns_point_group_measured_fraction_full 0.999
_diffrn_reflns_point_group_measured_fraction_max 0.999
_diffrn_reflns_theta_full 67.495
_diffrn_reflns_theta_max 67.495
_diffrn_reflns_theta_min 3.543
_diffrn_source 'SuperNova (Cu) X-ray Source'
_exptl_absorpt_coefficient_mu 13.456
_exptl_absorpt_correction_T_max 1.0000
_exptl_absorpt_correction_T_min 0.7369
_exptl_absorpt_correction_type multi-scan
_exptl_absorpt_process_details
;
CrysAlisPro 1.171.39.46 (Rigaku Oxford Diffraction, 2018)
Empirical absorption correction using spherical harmonics,
 implemented in SCALE3 ABSPACK scaling algorithm.
;
_exptl_crystal_colour colorless
_exptl_crystal_density_diffrn 1.624
_exptl_crystal_density_method 'not measured'
_exptl_crystal_description prism
_exptl_crystal_F_000 1500
_exptl_crystal_preparation 'Magnetic properties'
_exptl_crystal_size_max 0.09
_exptl_crystal_size_mid 0.06
_exptl_crystal_size_min 0.05
_refine_diff_density_max 1.892
_refine_diff_density_min -0.670
_refine_diff_density_rms 0.094
_refine_ls_extinction_method none
_refine_ls_goodness_of_fit_ref 1.037
_refine_ls_hydrogen_treatment mixed
_refine_ls_matrix_type full
_refine_ls_number_parameters 825
_refine_ls_number_reflns 11046
_refine_ls_number_restraints 44
_refine_ls_restrained_S_all 1.049
_refine_ls_R_factor_all 0.0454
_refine_ls_R_factor_gt 0.0382
_refine_ls_shift/su_max 0.002
_refine_ls_shift/su_mean 0.000
_refine_ls_structure_factor_coef Fsqd
_refine_ls_weighting_details 'w=1/[\s^2^(Fo^2^)+(0.0493P)^2^+4.0531P] where P=(Fo^2^+2Fc^2^)/3'
_refine_ls_weighting_scheme calc
_refine_ls_wR_factor_gt 0.0969
_refine_ls_wR_factor_ref 0.1022
_reflns_Friedel_coverage 0.000
_reflns_number_gt 9621
_reflns_number_total 11046
_reflns_threshold_expression 'I > 2\s(I)'
_cod_data_source_file d1dt04089h2.cif
_cod_data_source_block 1
_cod_depositor_comments 'Adding full bibliography for 7709225--7709226.cif.'
_cod_database_code 7709225
_shelx_shelxl_version_number 2014/7
_shelx_space_group_comment
;
The symmetry employed for this shelxl refinement is uniquely defined
by the following loop, which should always be used as a source of
symmetry information in preference to the above space-group names.
They are only intended as comments.
;

loop_
_space_group_symop_operation_xyz
'x, y, z'
'-x, -y, -z'

loop_
_atom_site_label
_atom_site_type_symbol
_atom_site_fract_x
_atom_site_fract_y
_atom_site_fract_z
_atom_site_U_iso_or_equiv
_atom_site_adp_type
_atom_site_occupancy
_atom_site_site_symmetry_order
_atom_site_calc_flag
_atom_site_refinement_flags_posn
_atom_site_refinement_flags_adp
_atom_site_refinement_flags_occupancy
_atom_site_disorder_assembly
_atom_site_disorder_group
Dy1 Dy 0.50843(2) 0.66277(2) 0.73718(2) 0.02264(7) Uani 1 1 d . . . . .
Dy2 Dy 0.83799(2) 0.65555(2) 0.70603(2) 0.02344(8) Uani 1 1 d . . . . .
O1 O 0.6931(3) 0.63798(19) 0.64251(15) 0.0231(6) Uani 1 1 d . . . . .
O2 O 0.4820(3) 0.7731(2) 0.62734(16) 0.0260(6) Uani 1 1 d . . . . .
O3 O 0.4601(3) 0.5770(2) 0.66916(17) 0.0303(7) Uani 1 1 d . . . . .
O4 O 0.4444(4) 0.5421(2) 0.8171(2) 0.0413(8) Uani 1 1 d . . . . .
O5 O 0.2960(3) 0.7233(2) 0.75599(17) 0.0297(7) Uani 1 1 d . . . . .
O6 O 0.4404(3) 0.7175(2) 0.85120(16) 0.0268(6) Uani 1 1 d . . . . .
O7 O 0.6911(3) 0.5801(2) 0.78649(16) 0.0279(6) Uani 1 1 d . . . . .
O8 O 0.9147(3) 0.4987(2) 0.70476(16) 0.0296(7) Uani 1 1 d . . . . .
O9 O 0.8161(3) 0.6955(2) 0.82431(17) 0.0338(7) Uani 1 1 d . . . . .
O10 O 0.6407(3) 0.75739(19) 0.73459(15) 0.0240(6) Uani 1 1 d . . . . .
O11 O 0.8850(3) 0.7875(2) 0.66349(17) 0.0312(7) Uani 1 1 d . . . . .
O12 O 0.9532(3) 0.6540(2) 0.58646(16) 0.0308(7) Uani 1 1 d . . . . .
C1 C 0.5423(5) 0.8756(3) 0.5266(3) 0.0403(11) Uani 1 1 d . . . . .
H1A H 0.5916 0.8750 0.4766 0.060 Uiso 1 1 calc R U . . .
H1B H 0.5776 0.9027 0.5547 0.060 Uiso 1 1 calc R U . . .
H1C H 0.4558 0.9086 0.5249 0.060 Uiso 1 1 calc R U . . .
C2 C 0.5450(4) 0.7819(3) 0.5633(2) 0.0255(9) Uani 1 1 d . . . . .
C3 C 0.6264(4) 0.7054(3) 0.5273(2) 0.0256(9) Uani 1 1 d . . . . .
C4 C 0.6402(4) 0.7010(3) 0.4491(2) 0.0285(9) Uani 1 1 d . . . . .
C5 C 0.5661(5) 0.7651(4) 0.4019(3) 0.0368(11) Uani 1 1 d . . . . .
H5 H 0.5038 0.8122 0.4216 0.044 Uiso 1 1 calc R U . . .
C6 C 0.5847(5) 0.7588(4) 0.3268(3) 0.0448(13) Uani 1 1 d . . . . .
H6 H 0.5366 0.8027 0.2964 0.054 Uiso 1 1 calc R U . . .
C7 C 0.6748(5) 0.6877(4) 0.2962(3) 0.0473(14) Uani 1 1 d . . . . .
H7 H 0.6886 0.6847 0.2455 0.057 Uiso 1 1 calc R U . . .
C8 C 0.7427(5) 0.6222(4) 0.3416(3) 0.0398(12) Uani 1 1 d . . . . .
H8 H 0.7998 0.5732 0.3219 0.048 Uiso 1 1 calc R U . . .
C9 C 0.7276(4) 0.6278(3) 0.4183(2) 0.0317(10) Uani 1 1 d . . . . .
C10 C 0.8006(5) 0.5592(3) 0.4640(3) 0.0336(10) Uani 1 1 d . . . . .
H10 H 0.8587 0.5112 0.4433 0.040 Uiso 1 1 calc R U . . .
C11 C 0.7860(4) 0.5634(3) 0.5376(2) 0.0290(9) Uani 1 1 d . . . . .
H11 H 0.8341 0.5177 0.5667 0.035 Uiso 1 1 calc R U . . .
C12 C 0.6985(4) 0.6363(3) 0.5713(2) 0.0240(8) Uani 1 1 d . . . . .
C13 C 0.4079(8) 0.4044(5) 0.8741(4) 0.0690(19) Uani 1 1 d . . . . .
H13A H 0.4096 0.3510 0.8577 0.103 Uiso 1 1 calc R U . . .
H13B H 0.3212 0.4360 0.8908 0.103 Uiso 1 1 calc R U . . .
H13C H 0.4529 0.3899 0.9145 0.103 Uiso 1 1 calc R U . . .
C14 C 0.4742(7) 0.4643(4) 0.8071(3) 0.0572(17) Uani 1 1 d . . . . .
C15 C 0.5393(5) 0.4348(3) 0.7362(4) 0.0473(14) Uani 1 1 d . . . . .
C16 C 0.6144(5) 0.3447(4) 0.7315(4) 0.0562(14) Uani 1 1 d . U . . .
C17 C 0.6473(6) 0.2875(4) 0.7970(5) 0.0738(19) Uani 1 1 d . U . . .
H17 H 0.6194 0.3064 0.8436 0.089 Uiso 1 1 calc R U . . .
C18 C 0.7226(7) 0.2024(5) 0.7887(6) 0.092(2) Uani 1 1 d . U . . .
H18 H 0.7477 0.1649 0.8306 0.111 Uiso 1 1 calc R U . . .
C19 C 0.7622(7) 0.1706(5) 0.7205(6) 0.0795(19) Uani 1 1 d D U . . .
H19 H 0.8080 0.1120 0.7180 0.095 Uiso 1 1 calc R U . . .
C20 C 0.7344(7) 0.2247(5) 0.6582(6) 0.079(2) Uani 1 1 d D U . . .
H20 H 0.7634 0.2052 0.6118 0.095 Uiso 1 1 calc R U . . .
C21 C 0.6589(7) 0.3129(4) 0.6651(5) 0.0706(18) Uani 1 1 d . U . . .
C22 C 0.6162(7) 0.3700(5) 0.6042(4) 0.0652(16) Uani 1 1 d . U . . .
H22 H 0.6382 0.3468 0.5596 0.078 Uiso 1 1 calc R U . . .
C23 C 0.5425(7) 0.4600(4) 0.6018(4) 0.0629(17) Uani 1 1 d . U . . .
H23 H 0.5161 0.4935 0.5588 0.076 Uiso 1 1 calc R U . . .
C24 C 0.5128(4) 0.4944(3) 0.6700(3) 0.0337(10) Uani 1 1 d . . . . .
C25 C 0.3551(5) 0.7912(4) 0.9550(3) 0.0393(11) Uani 1 1 d . . . . .
H25A H 0.2720 0.8233 0.9776 0.059 Uiso 1 1 calc R U . . .
H25B H 0.4159 0.8237 0.9520 0.059 Uiso 1 1 calc R U . . .
H25C H 0.3787 0.7344 0.9845 0.059 Uiso 1 1 calc R U . . .
C26 C 0.3528(4) 0.7787(3) 0.8772(2) 0.0280(9) Uani 1 1 d . . . . .
C27 C 0.2484(4) 0.8287(3) 0.8405(2) 0.0280(9) Uani 1 1 d . . . . .
C28 C 0.1629(4) 0.9110(3) 0.8623(3) 0.0339(10) Uani 1 1 d . . . . .
C29 C 0.1988(5) 0.9676(4) 0.8968(3) 0.0472(13) Uani 1 1 d . . . . .
H29 H 0.2803 0.9512 0.9071 0.057 Uiso 1 1 calc R U . . .
C30 C 0.1169(6) 1.0461(4) 0.9156(4) 0.0607(17) Uani 1 1 d . . . . .
H30 H 0.1426 1.0812 0.9396 0.073 Uiso 1 1 calc R U . . .
C31 C -0.0027(6) 1.0732(4) 0.8991(4) 0.0599(17) Uani 1 1 d . . . . .
H31 H -0.0586 1.1260 0.9128 0.072 Uiso 1 1 calc R U . . .
C32 C -0.0396(6) 1.0215(4) 0.8620(4) 0.0544(15) Uani 1 1 d . . . . .
H32 H -0.1201 1.0406 0.8499 0.065 Uiso 1 1 calc R U . . .
C33 C 0.0422(5) 0.9409(4) 0.8424(3) 0.0402(11) Uani 1 1 d . . . . .
C34 C 0.0076(4) 0.8895(3) 0.7995(3) 0.0373(11) Uani 1 1 d . . . . .
H34 H -0.0745 0.9067 0.7899 0.045 Uiso 1 1 calc R U . . .
C35 C 0.0908(4) 0.8177(3) 0.7728(2) 0.0325(10) Uani 1 1 d . . . . .
H35 H 0.0659 0.7872 0.7442 0.039 Uiso 1 1 calc R U . . .
C36 C 0.2192(4) 0.7871(3) 0.7880(2) 0.0276(9) Uani 1 1 d . . . . .
C37 C 0.9414(4) 0.3444(3) 0.7329(2) 0.0323(10) Uani 1 1 d . . . . .
H37A H 0.9268 0.3020 0.7765 0.048 Uiso 1 1 calc R U . . .
H37B H 1.0304 0.3304 0.7104 0.048 Uiso 1 1 calc R U . . .
H37C H 0.8926 0.3427 0.6979 0.048 Uiso 1 1 calc R U . . .
C38 C 0.9012(4) 0.4359(3) 0.7550(2) 0.0257(9) Uani 1 1 d . . . . .
C39 C 0.8373(4) 0.4501(3) 0.8316(2) 0.0247(8) Uani 1 1 d . . . . .
C40 C 0.8797(4) 0.3905(3) 0.8953(2) 0.0259(9) Uani 1 1 d . . . . .
C41 C 0.9998(4) 0.3276(3) 0.8906(3) 0.0310(9) Uani 1 1 d . . . . .
H41 H 1.0541 0.3222 0.8444 0.037 Uiso 1 1 calc R U . . .
C42 C 1.0371(5) 0.2750(3) 0.9526(3) 0.0389(11) Uani 1 1 d . . . . .
H42 H 1.1160 0.2336 0.9479 0.047 Uiso 1 1 calc R U . . .
C43 C 0.9592(5) 0.2819(4) 1.0232(3) 0.0432(12) Uani 1 1 d . . . . .
H43 H 0.9858 0.2448 1.0649 0.052 Uiso 1 1 calc R U . . .
C44 C 0.8437(4) 0.3434(4) 1.0309(2) 0.0359(11) Uani 1 1 d . . . . .
H44 H 0.7925 0.3490 1.0780 0.043 Uiso 1 1 calc R U . . .
C45 C 0.8018(4) 0.3987(3) 0.9670(2) 0.0313(10) Uani 1 1 d . . . . .
C46 C 0.6847(4) 0.4650(3) 0.9743(2) 0.0317(10) Uani 1 1 d . . . . .
H46 H 0.6314 0.4683 1.0210 0.038 Uiso 1 1 calc R U . . .
C47 C 0.6485(4) 0.5235(3) 0.9152(2) 0.0278(9) Uani 1 1 d . . . . .
H47 H 0.5717 0.5668 0.9221 0.033 Uiso 1 1 calc R U . . .
C48 C 0.7268(4) 0.5199(3) 0.8418(2) 0.0256(9) Uani 1 1 d . . . . .
C49 C 0.7185(5) 0.7276(4) 0.9447(3) 0.0421(12) Uani 1 1 d . . . . .
H49A H 0.6589 0.7762 0.9676 0.063 Uiso 1 1 calc R U . . .
H49B H 0.7977 0.7141 0.9611 0.063 Uiso 1 1 calc R U . . .
H49C H 0.6847 0.6767 0.9587 0.063 Uiso 1 1 calc R U . . .
C50 C 0.7407(4) 0.7522(3) 0.8608(2) 0.0316(10) Uani 1 1 d . . . . .
C51 C 0.6634(4) 0.8350(3) 0.8257(2) 0.0290(9) Uani 1 1 d . . . . .
C52 C 0.6261(5) 0.9170(4) 0.8561(3) 0.0353(11) Uani 1 1 d . . . . .
C53 C 0.6848(5) 0.9315(4) 0.9102(3) 0.0452(13) Uani 1 1 d . . . . .
H53 H 0.7514 0.8871 0.9268 0.054 Uiso 1 1 calc R U . . .
C54 C 0.6436(6) 1.0110(5) 0.9383(3) 0.0554(17) Uani 1 1 d . . . . .
H54 H 0.6825 1.0190 0.9741 0.067 Uiso 1 1 calc R U . . .
C55 C 0.5468(7) 1.0783(5) 0.9144(3) 0.0587(18) Uani 1 1 d . . . . .
H55 H 0.5190 1.1305 0.9352 0.070 Uiso 1 1 calc R U . . .
C56 C 0.4909(6) 1.0694(4) 0.8603(3) 0.0474(14) Uani 1 1 d . . . . .
H56 H 0.4264 1.1157 0.8436 0.057 Uiso 1 1 calc R U . . .
C57 C 0.5314(5) 0.9886(3) 0.8293(3) 0.0375(11) Uani 1 1 d . . . . .
C58 C 0.4782(5) 0.9798(3) 0.7708(3) 0.0379(11) Uani 1 1 d . . . . .
H58 H 0.4153 1.0268 0.7533 0.045 Uiso 1 1 calc R U . . .
C59 C 0.5173(4) 0.9041(3) 0.7395(3) 0.0315(9) Uani 1 1 d . . . . .
H59 H 0.4819 0.9009 0.7003 0.038 Uiso 1 1 calc R U . . .
C60 C 0.6120(4) 0.8293(3) 0.7656(2) 0.0276(9) Uani 1 1 d . . . . .
C61 C 1.0441(6) 0.6741(4) 0.4602(3) 0.0484(13) Uani 1 1 d . . . . .
H61A H 1.0615 0.7222 0.4226 0.073 Uiso 1 1 calc R U . . .
H61B H 1.0037 0.6405 0.4412 0.073 Uiso 1 1 calc R U . . .
H61C H 1.1226 0.6365 0.4730 0.073 Uiso 1 1 calc R U . . .
C62 C 0.9561(5) 0.7105(3) 0.5295(2) 0.0339(10) Uani 1 1 d . . . . .
C63 C 0.8950(4) 0.8028(4) 0.5313(3) 0.0355(11) Uani 1 1 d . . . . .
C64 C 0.8687(4) 0.8628(3) 0.4637(3) 0.0370(11) Uani 1 1 d . . . . .
C65 C 0.8610(5) 0.8349(4) 0.3989(3) 0.0426(12) Uani 1 1 d . . . . .
H65 H 0.8781 0.7747 0.3971 0.051 Uiso 1 1 calc R U . . .
C66 C 0.8278(5) 0.8961(4) 0.3369(3) 0.0527(15) Uani 1 1 d . . . . .
H66 H 0.8218 0.8764 0.2947 0.063 Uiso 1 1 calc R U . . .
C67 C 0.8042(6) 0.9853(5) 0.3381(3) 0.0554(16) Uani 1 1 d . . . . .
H67 H 0.7860 1.0253 0.2959 0.066 Uiso 1 1 calc R U . . .
C68 C 0.8073(6) 1.0150(4) 0.3995(4) 0.0593(17) Uani 1 1 d . . . . .
H68 H 0.7889 1.0756 0.3999 0.071 Uiso 1 1 calc R U . . .
C69 C 0.8387(6) 0.9542(4) 0.4651(3) 0.0476(13) Uani 1 1 d . . . . .
C70 C 0.8345(7) 0.9858(4) 0.5300(4) 0.0601(17) Uani 1 1 d . . . . .
H70 H 0.8184 1.0464 0.5296 0.072 Uiso 1 1 calc R U . . .
C71 C 0.8541(6) 0.9281(4) 0.5958(3) 0.0540(15) Uani 1 1 d . . . . .
H71 H 0.8518 0.9510 0.6382 0.065 Uiso 1 1 calc R U . . .
C72 C 0.8775(4) 0.8357(3) 0.5994(3) 0.0339(10) Uani 1 1 d . . . . .
C73 C 1.1065(5) 0.5738(4) 0.7903(3) 0.0406(11) Uani 1 1 d . . . . .
H73A H 1.0416 0.5821 0.8345 0.061 Uiso 1 1 calc R U . . .
H73B H 1.1724 0.6001 0.7915 0.061 Uiso 1 1 calc R U . . .
H73C H 1.1421 0.5117 0.7881 0.061 Uiso 1 1 calc R U . . .
O1M O 1.0515(3) 0.6152(2) 0.72530(18) 0.0344(7) Uani 1 1 d D . . . .
H1M H 1.114(4) 0.619(4) 0.689(2) 0.052 Uiso 1 1 d D U . . .
C74 C 0.2322(5) 0.7315(4) 0.5830(3) 0.0508(14) Uani 1 1 d . . . . .
H74A H 0.2983 0.7363 0.5397 0.076 Uiso 1 1 calc R U . . .
H74B H 0.2406 0.7617 0.6202 0.076 Uiso 1 1 calc R U . . .
H74C H 0.1505 0.7579 0.5693 0.076 Uiso 1 1 calc R U . . .
O2M O 0.2429(3) 0.6401(3) 0.6125(2) 0.0472(9) Uani 1 1 d D . . . .
H2M H 0.309(4) 0.621(5) 0.632(4) 0.071 Uiso 1 1 d D U . . .

loop_
_atom_site_aniso_label
_atom_site_aniso_U_11
_atom_site_aniso_U_22
_atom_site_aniso_U_33
_atom_site_aniso_U_23
_atom_site_aniso_U_13
_atom_site_aniso_U_12
Dy1 0.02361(13) 0.02709(14) 0.01641(12) -0.00576(9) -0.00232(9) -0.00496(9)
Dy2 0.02328(13) 0.02923(14) 0.01521(12) -0.00187(9) -0.00339(9) -0.00423(10)
O1 0.0246(14) 0.0281(15) 0.0152(13) -0.0045(11) -0.0038(11) -0.0041(12)
O2 0.0263(14) 0.0299(16) 0.0208(14) -0.0044(12) -0.0061(12) -0.0043(12)
O3 0.0377(17) 0.0271(16) 0.0312(16) -0.0056(13) -0.0170(13) -0.0069(13)
O4 0.054(2) 0.038(2) 0.0386(19) 0.0062(15) -0.0204(16) -0.0211(17)
O5 0.0234(14) 0.0398(18) 0.0248(15) -0.0110(13) -0.0033(12) -0.0038(13)
O6 0.0279(15) 0.0307(16) 0.0202(14) -0.0095(12) -0.0029(11) -0.0030(12)
O7 0.0254(14) 0.0308(16) 0.0189(14) 0.0009(12) -0.0020(11) 0.0004(12)
O8 0.0295(15) 0.0313(16) 0.0195(14) -0.0003(12) 0.0009(12) -0.0025(13)
O9 0.0324(16) 0.048(2) 0.0200(15) -0.0101(14) -0.0037(12) -0.0067(15)
O10 0.0235(14) 0.0269(15) 0.0210(14) -0.0082(12) -0.0034(11) -0.0034(11)
O11 0.0323(16) 0.0368(18) 0.0251(16) -0.0017(13) -0.0032(12) -0.0136(14)
O12 0.0316(16) 0.0397(18) 0.0182(14) 0.0013(13) -0.0023(12) -0.0110(14)
C1 0.045(3) 0.029(2) 0.038(3) 0.002(2) -0.002(2) -0.006(2)
C2 0.0223(19) 0.029(2) 0.025(2) -0.0012(17) -0.0062(16) -0.0066(17)
C3 0.025(2) 0.032(2) 0.021(2) -0.0040(17) -0.0043(16) -0.0088(17)
C4 0.033(2) 0.039(2) 0.018(2) -0.0009(17) -0.0032(17) -0.0185(19)
C5 0.038(2) 0.049(3) 0.026(2) 0.005(2) -0.0127(19) -0.016(2)
C6 0.047(3) 0.069(4) 0.023(2) 0.012(2) -0.015(2) -0.027(3)
C7 0.049(3) 0.082(4) 0.020(2) -0.005(2) -0.004(2) -0.035(3)
C8 0.041(3) 0.062(3) 0.023(2) -0.011(2) 0.0016(19) -0.025(3)
C9 0.034(2) 0.045(3) 0.019(2) -0.0076(19) -0.0004(17) -0.017(2)
C10 0.039(2) 0.036(3) 0.025(2) -0.0120(19) 0.0012(19) -0.009(2)
C11 0.035(2) 0.031(2) 0.021(2) -0.0090(18) -0.0020(17) -0.0074(19)
C12 0.029(2) 0.027(2) 0.0169(19) -0.0033(16) -0.0024(16) -0.0102(17)
C13 0.087(5) 0.068(5) 0.052(4) -0.003(3) -0.012(4) -0.025(4)
C14 0.097(5) 0.045(3) 0.052(4) 0.006(3) -0.051(4) -0.031(3)
C15 0.040(3) 0.028(3) 0.080(4) 0.004(3) -0.030(3) -0.010(2)
C16 0.041(3) 0.032(3) 0.100(4) -0.001(3) -0.026(3) -0.013(2)
C17 0.050(3) 0.042(3) 0.106(4) 0.027(3) -0.009(3) -0.008(3)
C18 0.062(4) 0.063(4) 0.108(4) 0.027(3) 0.012(4) -0.001(3)
C19 0.057(4) 0.040(3) 0.129(5) 0.011(3) -0.018(4) -0.010(3)
C20 0.073(5) 0.045(3) 0.132(6) -0.024(3) -0.042(5) -0.011(3)
C21 0.072(4) 0.035(3) 0.120(5) -0.009(3) -0.053(4) -0.010(3)
C22 0.064(4) 0.066(4) 0.067(4) -0.026(3) -0.002(3) -0.018(3)
C23 0.078(4) 0.046(3) 0.054(3) -0.019(3) 0.023(3) -0.021(3)
C24 0.027(2) 0.029(2) 0.048(3) -0.009(2) -0.0051(19) -0.0102(18)
C25 0.036(2) 0.054(3) 0.028(2) -0.017(2) -0.0050(19) -0.005(2)
C26 0.025(2) 0.036(2) 0.023(2) -0.0097(18) -0.0007(16) -0.0078(18)
C27 0.026(2) 0.030(2) 0.023(2) -0.0025(17) 0.0005(16) -0.0054(18)
C28 0.034(2) 0.033(2) 0.031(2) -0.0058(19) -0.0001(19) -0.007(2)
C29 0.038(3) 0.046(3) 0.056(3) -0.022(3) 0.000(2) -0.006(2)
C30 0.055(4) 0.047(3) 0.080(5) -0.032(3) -0.005(3) -0.004(3)
C31 0.047(3) 0.039(3) 0.086(5) -0.023(3) -0.002(3) 0.001(3)
C32 0.039(3) 0.046(3) 0.067(4) -0.007(3) -0.006(3) 0.002(2)
C33 0.033(2) 0.041(3) 0.037(3) -0.004(2) 0.001(2) -0.004(2)
C34 0.027(2) 0.042(3) 0.033(3) 0.006(2) -0.0034(19) -0.004(2)
C35 0.031(2) 0.041(3) 0.022(2) 0.0010(19) -0.0020(17) -0.012(2)
C36 0.028(2) 0.031(2) 0.019(2) -0.0015(17) 0.0003(16) -0.0065(18)
C37 0.035(2) 0.035(3) 0.024(2) -0.0076(19) -0.0019(18) -0.006(2)
C38 0.024(2) 0.032(2) 0.020(2) -0.0054(17) -0.0052(16) -0.0034(17)
C39 0.028(2) 0.028(2) 0.019(2) -0.0018(16) -0.0035(16) -0.0092(17)
C40 0.031(2) 0.026(2) 0.020(2) -0.0002(17) -0.0057(16) -0.0074(17)
C41 0.032(2) 0.033(2) 0.025(2) -0.0016(18) -0.0059(17) -0.0050(19)
C42 0.036(2) 0.041(3) 0.036(3) 0.002(2) -0.014(2) -0.004(2)
C43 0.049(3) 0.045(3) 0.032(3) 0.016(2) -0.018(2) -0.014(2)
C44 0.034(2) 0.053(3) 0.018(2) 0.006(2) -0.0046(18) -0.014(2)
C45 0.036(2) 0.035(2) 0.022(2) 0.0027(18) -0.0052(18) -0.013(2)
C46 0.028(2) 0.044(3) 0.023(2) -0.0037(19) -0.0008(17) -0.013(2)
C47 0.024(2) 0.034(2) 0.021(2) -0.0028(17) -0.0004(16) -0.0046(18)
C48 0.028(2) 0.029(2) 0.0173(19) 0.0025(16) -0.0050(16) -0.0084(18)
C49 0.041(3) 0.067(4) 0.020(2) -0.006(2) -0.0052(19) -0.017(3)
C50 0.028(2) 0.050(3) 0.022(2) -0.010(2) -0.0023(17) -0.018(2)
C51 0.028(2) 0.042(3) 0.020(2) -0.0079(18) -0.0009(16) -0.0147(19)
C52 0.040(3) 0.049(3) 0.022(2) -0.014(2) 0.0059(19) -0.023(2)
C53 0.049(3) 0.066(4) 0.032(3) -0.021(3) 0.004(2) -0.032(3)
C54 0.068(4) 0.080(5) 0.036(3) -0.031(3) 0.008(3) -0.045(4)
C55 0.075(4) 0.065(4) 0.047(3) -0.033(3) 0.016(3) -0.040(4)
C56 0.059(3) 0.042(3) 0.042(3) -0.021(2) 0.013(3) -0.022(3)
C57 0.048(3) 0.037(3) 0.030(2) -0.012(2) 0.006(2) -0.021(2)
C58 0.041(3) 0.033(3) 0.037(3) -0.008(2) 0.001(2) -0.010(2)
C59 0.035(2) 0.030(2) 0.027(2) -0.0060(18) -0.0044(18) -0.0051(19)
C60 0.028(2) 0.036(2) 0.021(2) -0.0105(18) 0.0034(16) -0.0130(18)
C61 0.063(4) 0.045(3) 0.028(3) -0.001(2) -0.001(2) -0.010(3)
C62 0.040(3) 0.044(3) 0.022(2) 0.002(2) -0.0089(19) -0.022(2)
C63 0.026(2) 0.054(3) 0.027(2) 0.002(2) -0.0070(18) -0.015(2)
C64 0.027(2) 0.041(3) 0.038(3) 0.007(2) -0.0038(19) -0.013(2)
C65 0.038(3) 0.058(3) 0.027(2) 0.006(2) -0.003(2) -0.016(2)
C66 0.046(3) 0.070(4) 0.034(3) 0.013(3) -0.009(2) -0.015(3)
C67 0.047(3) 0.069(4) 0.042(3) 0.012(3) -0.010(3) -0.016(3)
C68 0.067(4) 0.038(3) 0.058(4) 0.009(3) -0.003(3) -0.012(3)
C69 0.050(3) 0.047(3) 0.044(3) 0.001(2) -0.005(2) -0.018(3)
C70 0.085(5) 0.028(3) 0.057(4) -0.003(3) 0.002(3) -0.014(3)
C71 0.072(4) 0.041(3) 0.048(3) -0.011(3) -0.004(3) -0.016(3)
C72 0.029(2) 0.031(2) 0.035(3) 0.002(2) -0.0001(19) -0.0068(19)
C73 0.040(3) 0.045(3) 0.037(3) -0.003(2) -0.017(2) -0.004(2)
O1M 0.0289(16) 0.0446(19) 0.0269(16) 0.0016(14) -0.0115(13) -0.0051(14)
C74 0.037(3) 0.079(4) 0.036(3) -0.002(3) -0.009(2) -0.017(3)
O2M 0.0322(18) 0.064(3) 0.047(2) -0.0149(19) -0.0109(16) -0.0074(17)

loop_
_atom_type_symbol
_atom_type_description
_atom_type_scat_dispersion_real
_atom_type_scat_dispersion_imag
_atom_type_scat_source
C C 0.0181 0.0091 'International Tables Vol C Tables 4.2.6.8 and 6.1.1.4'
H H 0.0000 0.0000 'International Tables Vol C Tables 4.2.6.8 and 6.1.1.4'
O O 0.0492 0.0322 'International Tables Vol C Tables 4.2.6.8 and 6.1.1.4'
Dy Dy -9.8046 9.8477 'International Tables Vol C Tables 4.2.6.8 and 6.1.1.4'

loop_
_geom_angle_atom_site_label_1
_geom_angle_atom_site_label_2
_geom_angle_atom_site_label_3
_geom_angle
_geom_angle_site_symmetry_1
_geom_angle_site_symmetry_3
_geom_angle_publ_flag
O5 Dy1 O3 82.52(11) . . ?
O5 Dy1 O6 70.62(10) . . ?
O3 Dy1 O6 141.43(11) . . ?
O5 Dy1 O1 142.54(10) . . ?
O3 Dy1 O1 78.54(10) . . ?
O6 Dy1 O1 138.66(10) . . ?
O5 Dy1 O4 81.89(12) . . ?
O3 Dy1 O4 69.98(12) . . ?
O6 Dy1 O4 79.03(12) . . ?
O1 Dy1 O4 120.29(12) . . ?
O5 Dy1 O7 149.07(10) . . ?
O3 Dy1 O7 108.92(11) . . ?
O6 Dy1 O7 84.18(10) . . ?
O1 Dy1 O7 68.30(10) . . ?
O4 Dy1 O7 75.79(11) . . ?
O5 Dy1 O10 117.15(11) . . ?
O3 Dy1 O10 144.78(10) . . ?
O6 Dy1 O10 73.65(10) . . ?
O1 Dy1 O10 68.30(10) . . ?
O4 Dy1 O10 137.76(11) . . ?
O7 Dy1 O10 69.99(10) . . ?
O5 Dy1 O2 76.84(10) . . ?
O3 Dy1 O2 83.22(10) . . ?
O6 Dy1 O2 115.44(10) . . ?
O1 Dy1 O2 69.10(10) . . ?
O4 Dy1 O2 147.66(11) . . ?
O7 Dy1 O2 131.87(10) . . ?
O10 Dy1 O2 74.32(10) . . ?
O5 Dy1 Dy2 157.48(8) . . ?
O3 Dy1 Dy2 115.11(8) . . ?
O6 Dy1 Dy2 98.82(7) . . ?
O1 Dy1 Dy2 40.47(7) . . ?
O4 Dy1 Dy2 116.42(9) . . ?
O7 Dy1 Dy2 41.33(7) . . ?
O10 Dy1 Dy2 40.49(7) . . ?
O2 Dy1 Dy2 90.87(7) . . ?
O11 Dy2 O12 70.91(11) . . ?
O11 Dy2 O10 77.11(11) . . ?
O12 Dy2 O10 121.79(11) . . ?
O11 Dy2 O1 110.84(11) . . ?
O12 Dy2 O1 78.04(10) . . ?
O10 Dy2 O1 69.70(10) . . ?
O11 Dy2 O9 83.46(11) . . ?
O12 Dy2 O9 146.14(11) . . ?
O10 Dy2 O9 70.91(11) . . ?
O1 Dy2 O9 133.23(10) . . ?
O11 Dy2 O7 146.07(11) . . ?
O12 Dy2 O7 136.91(11) . . ?
O10 Dy2 O7 70.93(10) . . ?
O1 Dy2 O7 68.40(10) . . ?
O9 Dy2 O7 75.70(11) . . ?
O11 Dy2 O1M 80.78(12) . . ?
O12 Dy2 O1M 77.99(11) . . ?
O10 Dy2 O1M 142.09(11) . . ?
O1 Dy2 O1M 147.88(11) . . ?
O9 Dy2 O1M 76.33(11) . . ?
O7 Dy2 O1M 118.73(11) . . ?
O11 Dy2 O8 144.88(11) . . ?
O12 Dy2 O8 80.20(11) . . ?
O10 Dy2 O8 136.79(10) . . ?
O1 Dy2 O8 81.21(10) . . ?
O9 Dy2 O8 112.88(11) . . ?
O7 Dy2 O8 68.91(10) . . ?
O1M Dy2 O8 73.89(12) . . ?
O11 Dy2 Dy1 115.24(8) . . ?
O12 Dy2 Dy1 118.10(8) . . ?
O10 Dy2 Dy1 41.88(7) . . ?
O1 Dy2 Dy1 40.84(7) . . ?
O9 Dy2 Dy1 92.45(8) . . ?
O7 Dy2 Dy1 41.10(7) . . ?
O1M Dy2 Dy1 159.64(8) . . ?
O8 Dy2 Dy1 95.64(7) . . ?
C12 O1 Dy2 132.5(2) . . ?
C12 O1 Dy1 127.1(2) . . ?
Dy2 O1 Dy1 98.69(10) . . ?
C2 O2 Dy1 134.1(3) . . ?
C24 O3 Dy1 123.1(3) . . ?
C14 O4 Dy1 128.4(4) . . ?
C36 O5 Dy1 135.5(3) . . ?
C26 O6 Dy1 135.5(3) . . ?
C48 O7 Dy1 142.0(3) . . ?
C48 O7 Dy2 120.0(3) . . ?
Dy1 O7 Dy2 97.57(10) . . ?
C38 O8 Dy2 130.6(3) . . ?
C50 O9 Dy2 135.4(3) . . ?
C60 O10 Dy2 129.3(3) . . ?
C60 O10 Dy1 129.0(2) . . ?
Dy2 O10 Dy1 97.63(10) . . ?
C72 O11 Dy2 128.3(3) . . ?
C62 O12 Dy2 133.8(3) . . ?
C2 C1 H1A 109.5 . . ?
C2 C1 H1B 109.5 . . ?
H1A C1 H1B 109.5 . . ?
C2 C1 H1C 109.5 . . ?
H1A C1 H1C 109.5 . . ?
H1B C1 H1C 109.5 . . ?
O2 C2 C3 121.8(4) . . ?
O2 C2 C1 116.3(4) . . ?
C3 C2 C1 121.7(4) . . ?
C12 C3 C4 119.6(4) . . ?
C12 C3 C2 117.2(4) . . ?
C4 C3 C2 123.1(4) . . ?
C9 C4 C5 117.7(4) . . ?
C9 C4 C3 119.0(4) . . ?
C5 C4 C3 123.2(4) . . ?
C6 C5 C4 121.0(5) . . ?
C6 C5 H5 119.5 . . ?
C4 C5 H5 119.5 . . ?
C5 C6 C7 120.8(5) . . ?
C5 C6 H6 119.6 . . ?
C7 C6 H6 119.6 . . ?
C8 C7 C6 119.2(5) . . ?
C8 C7 H7 120.4 . . ?
C6 C7 H7 120.4 . . ?
C7 C8 C9 121.2(5) . . ?
C7 C8 H8 119.4 . . ?
C9 C8 H8 119.4 . . ?
C4 C9 C8 120.0(5) . . ?
C4 C9 C10 120.2(4) . . ?
C8 C9 C10 119.9(5) . . ?
C11 C10 C9 120.4(4) . . ?
C11 C10 H10 119.8 . . ?
C9 C10 H10 119.8 . . ?
C10 C11 C12 121.4(4) . . ?
C10 C11 H11 119.3 . . ?
C12 C11 H11 119.3 . . ?
O1 C12 C3 122.3(4) . . ?
O1 C12 C11 118.3(4) . . ?
C3 C12 C11 119.3(4) . . ?
C14 C13 H13A 109.5 . . ?
C14 C13 H13B 109.5 . . ?
H13A C13 H13B 109.5 . . ?
C14 C13 H13C 109.5 . . ?
H13A C13 H13C 109.5 . . ?
H13B C13 H13C 109.5 . . ?
O4 C14 C15 123.4(5) . . ?
O4 C14 C13 112.4(6) . . ?
C15 C14 C13 123.0(5) . . ?
C24 C15 C14 117.5(5) . . ?
C24 C15 C16 120.3(6) . . ?
C14 C15 C16 121.6(6) . . ?
C21 C16 C17 118.2(6) . . ?
C21 C16 C15 121.7(6) . . ?
C17 C16 C15 120.0(7) . . ?
C18 C17 C16 117.4(9) . . ?
C18 C17 H17 121.3 . . ?
C16 C17 H17 121.3 . . ?
C19 C18 C17 123.0(8) . . ?
C19 C18 H18 118.5 . . ?
C17 C18 H18 118.5 . . ?
C20 C19 C18 119.9(7) . . ?
C20 C19 H19 120.0 . . ?
C18 C19 H19 120.0 . . ?
C19 C20 C21 118.1(9) . . ?
C19 C20 H20 121.0 . . ?
C21 C20 H20 121.0 . . ?
C16 C21 C22 115.2(6) . . ?
C16 C21 C20 123.3(8) . . ?
C22 C21 C20 121.2(8) . . ?
C21 C22 C23 127.9(7) . . ?
C21 C22 H22 116.1 . . ?
C23 C22 H22 116.1 . . ?
C24 C23 C22 114.9(7) . . ?
C24 C23 H23 122.6 . . ?
C22 C23 H23 122.6 . . ?
O3 C24 C23 117.7(5) . . ?
O3 C24 C15 123.5(5) . . ?
C23 C24 C15 118.8(5) . . ?
C26 C25 H25A 109.5 . . ?
C26 C25 H25B 109.5 . . ?
H25A C25 H25B 109.5 . . ?
C26 C25 H25C 109.5 . . ?
H25A C25 H25C 109.5 . . ?
H25B C25 H25C 109.5 . . ?
O6 C26 C27 123.5(4) . . ?
O6 C26 C25 114.8(4) . . ?
C27 C26 C25 121.4(4) . . ?
C36 C27 C26 117.1(4) . . ?
C36 C27 C28 119.5(4) . . ?
C26 C27 C28 122.9(4) . . ?
C33 C28 C29 117.5(5) . . ?
C33 C28 C27 119.3(5) . . ?
C29 C28 C27 122.9(5) . . ?
C30 C29 C28 121.9(6) . . ?
C30 C29 H29 119.1 . . ?
C28 C29 H29 119.1 . . ?
C29 C30 C31 120.4(6) . . ?
C29 C30 H30 119.8 . . ?
C31 C30 H30 119.8 . . ?
C30 C31 C32 119.5(6) . . ?
C30 C31 H31 120.2 . . ?
C32 C31 H31 120.2 . . ?
C31 C32 C33 121.1(6) . . ?
C31 C32 H32 119.4 . . ?
C33 C32 H32 119.4 . . ?
C32 C33 C28 119.4(5) . . ?
C32 C33 C34 121.4(5) . . ?
C28 C33 C34 119.2(5) . . ?
C35 C34 C33 121.9(5) . . ?
C35 C34 H34 119.0 . . ?
C33 C34 H34 119.0 . . ?
C34 C35 C36 120.9(5) . . ?
C34 C35 H35 119.5 . . ?
C36 C35 H35 119.5 . . ?
O5 C36 C27 124.8(4) . . ?
O5 C36 C35 117.5(4) . . ?
C27 C36 C35 117.7(4) . . ?
C38 C37 H37A 109.5 . . ?
C38 C37 H37B 109.5 . . ?
H37A C37 H37B 109.5 . . ?
C38 C37 H37C 109.5 . . ?
H37A C37 H37C 109.5 . . ?
H37B C37 H37C 109.5 . . ?
O8 C38 C39 121.7(4) . . ?
O8 C38 C37 117.5(4) . . ?
C39 C38 C37 120.5(4) . . ?
C48 C39 C40 120.2(4) . . ?
C48 C39 C38 118.0(4) . . ?
C40 C39 C38 121.7(4) . . ?
C45 C40 C41 117.7(4) . . ?
C45 C40 C39 118.9(4) . . ?
C41 C40 C39 123.3(4) . . ?
C42 C41 C40 121.1(4) . . ?
C42 C41 H41 119.4 . . ?
C40 C41 H41 119.4 . . ?
C41 C42 C43 121.2(5) . . ?
C41 C42 H42 119.4 . . ?
C43 C42 H42 119.4 . . ?
C44 C43 C42 119.9(4) . . ?
C44 C43 H43 120.1 . . ?
C42 C43 H43 120.1 . . ?
C43 C44 C45 120.1(4) . . ?
C43 C44 H44 119.9 . . ?
C45 C44 H44 119.9 . . ?
C40 C45 C44 120.0(4) . . ?
C40 C45 C46 119.2(4) . . ?
C44 C45 C46 120.8(4) . . ?
C47 C46 C45 121.7(4) . . ?
C47 C46 H46 119.1 . . ?
C45 C46 H46 119.1 . . ?
C46 C47 C48 121.0(4) . . ?
C46 C47 H47 119.5 . . ?
C48 C47 H47 119.5 . . ?
O7 C48 C39 122.3(4) . . ?
O7 C48 C47 119.2(4) . . ?
C39 C48 C47 118.5(4) . . ?
C50 C49 H49A 109.5 . . ?
C50 C49 H49B 109.5 . . ?
H49A C49 H49B 109.5 . . ?
C50 C49 H49C 109.5 . . ?
H49A C49 H49C 109.5 . . ?
H49B C49 H49C 109.5 . . ?
O9 C50 C51 122.4(4) . . ?
O9 C50 C49 116.3(5) . . ?
C51 C50 C49 120.8(4) . . ?
C60 C51 C52 119.8(4) . . ?
C60 C51 C50 117.1(4) . . ?
C52 C51 C50 122.7(4) . . ?
C57 C52 C53 117.2(5) . . ?
C57 C52 C51 119.6(4) . . ?
C53 C52 C51 123.1(5) . . ?
C54 C53 C52 120.6(6) . . ?
C54 C53 H53 119.7 . . ?
C52 C53 H53 119.7 . . ?
C55 C54 C53 121.3(6) . . ?
C55 C54 H54 119.3 . . ?
C53 C54 H54 119.3 . . ?
C54 C55 C56 120.5(6) . . ?
C54 C55 H55 119.8 . . ?
C56 C55 H55 119.8 . . ?
C55 C56 C57 120.0(6) . . ?
C55 C56 H56 120.0 . . ?
C57 C56 H56 120.0 . . ?
C52 C57 C58 119.2(4) . . ?
C52 C57 C56 120.2(5) . . ?
C58 C57 C56 120.5(5) . . ?
C59 C58 C57 121.4(5) . . ?
C59 C58 H58 119.3 . . ?
C57 C58 H58 119.3 . . ?
C58 C59 C60 121.3(5) . . ?
C58 C59 H59 119.3 . . ?
C60 C59 H59 119.3 . . ?
O10 C60 C51 123.7(4) . . ?
O10 C60 C59 117.7(4) . . ?
C51 C60 C59 118.5(4) . . ?
C62 C61 H61A 109.5 . . ?
C62 C61 H61B 109.5 . . ?
H61A C61 H61B 109.5 . . ?
C62 C61 H61C 109.5 . . ?
H61A C61 H61C 109.5 . . ?
H61B C61 H61C 109.5 . . ?
O12 C62 C63 122.8(4) . . ?
O12 C62 C61 113.5(5) . . ?
C63 C62 C61 123.2(4) . . ?
C72 C63 C62 117.3(4) . . ?
C72 C63 C64 120.8(5) . . ?
C62 C63 C64 121.3(5) . . ?
C69 C64 C65 117.7(5) . . ?
C69 C64 C63 118.5(5) . . ?
C65 C64 C63 123.6(5) . . ?
C66 C65 C64 121.2(6) . . ?
C66 C65 H65 119.4 . . ?
C64 C65 H65 119.4 . . ?
C67 C66 C65 120.2(6) . . ?
C67 C66 H66 119.9 . . ?
C65 C66 H66 119.9 . . ?
C68 C67 C66 120.6(6) . . ?
C68 C67 H67 119.7 . . ?
C66 C67 H67 119.7 . . ?
C67 C68 C69 120.8(6) . . ?
C67 C68 H68 119.6 . . ?
C69 C68 H68 119.6 . . ?
C70 C69 C64 120.2(5) . . ?
C70 C69 C68 120.3(6) . . ?
C64 C69 C68 119.4(6) . . ?
C69 C70 C71 121.1(5) . . ?
C69 C70 H70 119.4 . . ?
C71 C70 H70 119.4 . . ?
C70 C71 C72 121.4(6) . . ?
C70 C71 H71 119.3 . . ?
C72 C71 H71 119.3 . . ?
O11 C72 C71 117.6(5) . . ?
O11 C72 C63 125.1(4) . . ?
C71 C72 C63 117.3(5) . . ?
O1M C73 H73A 109.5 . . ?
O1M C73 H73B 109.5 . . ?
H73A C73 H73B 109.5 . . ?
O1M C73 H73C 109.5 . . ?
H73A C73 H73C 109.5 . . ?
H73B C73 H73C 109.5 . . ?
C73 O1M Dy2 132.1(3) . . ?
C73 O1M H1M 106(4) . . ?
Dy2 O1M H1M 122(4) . . ?
O2M C74 H74A 109.5 . . ?
O2M C74 H74B 109.5 . . ?
H74A C74 H74B 109.5 . . ?
O2M C74 H74C 109.5 . . ?
H74A C74 H74C 109.5 . . ?
H74B C74 H74C 109.5 . . ?
C74 O2M H2M 107(5) . . ?

loop_
_geom_bond_atom_site_label_1
_geom_bond_atom_site_label_2
_geom_bond_distance
_geom_bond_site_symmetry_2
_geom_bond_publ_flag
Dy1 O5 2.255(3) . ?
Dy1 O3 2.302(3) . ?
Dy1 O6 2.336(3) . ?
Dy1 O1 2.360(3) . ?
Dy1 O4 2.362(3) . ?
Dy1 O7 2.365(3) . ?
Dy1 O10 2.403(3) . ?
Dy1 O2 2.428(3) . ?
Dy1 Dy2 3.5669(3) . ?
Dy2 O11 2.266(3) . ?
Dy2 O12 2.289(3) . ?
Dy2 O10 2.337(3) . ?
Dy2 O1 2.342(3) . ?
Dy2 O9 2.360(3) . ?
Dy2 O7 2.376(3) . ?
Dy2 O1M 2.383(3) . ?
Dy2 O8 2.402(3) . ?
O1 C12 1.322(5) . ?
O2 C2 1.233(5) . ?
O3 C24 1.275(6) . ?
O4 C14 1.232(7) . ?
O5 C36 1.271(5) . ?
O6 C26 1.244(5) . ?
O7 C48 1.310(5) . ?
O8 C38 1.242(5) . ?
O9 C50 1.232(6) . ?
O10 C60 1.313(5) . ?
O11 C72 1.289(6) . ?
O12 C62 1.246(5) . ?
C1 C2 1.509(6) . ?
C1 H1A 0.9600 . ?
C1 H1B 0.9600 . ?
C1 H1C 0.9600 . ?
C2 C3 1.469(6) . ?
C3 C12 1.402(6) . ?
C3 C4 1.445(6) . ?
C4 C9 1.407(7) . ?
C4 C5 1.412(7) . ?
C5 C6 1.387(7) . ?
C5 H5 0.9300 . ?
C6 C7 1.394(9) . ?
C6 H6 0.9300 . ?
C7 C8 1.368(8) . ?
C7 H7 0.9300 . ?
C8 C9 1.418(6) . ?
C8 H8 0.9300 . ?
C9 C10 1.421(7) . ?
C10 C11 1.356(6) . ?
C10 H10 0.9300 . ?
C11 C12 1.428(6) . ?
C11 H11 0.9300 . ?
C13 C14 1.584(9) . ?
C13 H13A 0.9600 . ?
C13 H13B 0.9600 . ?
C13 H13C 0.9600 . ?
C14 C15 1.443(9) . ?
C15 C24 1.432(8) . ?
C15 C16 1.445(8) . ?
C16 C21 1.360(11) . ?
C16 C17 1.424(10) . ?
C17 C18 1.390(10) . ?
C17 H17 0.9300 . ?
C18 C19 1.390(13) . ?
C18 H18 0.9300 . ?
C19 C20 1.341(12) . ?
C19 H19 0.9300 . ?
C20 C21 1.427(10) . ?
C20 H20 0.9300 . ?
C21 C22 1.391(10) . ?
C22 C23 1.429(10) . ?
C22 H22 0.9300 . ?
C23 C24 1.416(8) . ?
C23 H23 0.9300 . ?
C25 C26 1.514(6) . ?
C25 H25A 0.9600 . ?
C25 H25B 0.9600 . ?
C25 H25C 0.9600 . ?
C26 C27 1.443(6) . ?
C27 C36 1.439(6) . ?
C27 C28 1.448(6) . ?
C28 C33 1.409(7) . ?
C28 C29 1.408(7) . ?
C29 C30 1.371(8) . ?
C29 H29 0.9300 . ?
C30 C31 1.371(9) . ?
C30 H30 0.9300 . ?
C31 C32 1.386(9) . ?
C31 H31 0.9300 . ?
C32 C33 1.401(8) . ?
C32 H32 0.9300 . ?
C33 C34 1.444(8) . ?
C34 C35 1.345(7) . ?
C34 H34 0.9300 . ?
C35 C36 1.455(6) . ?
C35 H35 0.9300 . ?
C37 C38 1.511(6) . ?
C37 H37A 0.9600 . ?
C37 H37B 0.9600 . ?
C37 H37C 0.9600 . ?
C38 C39 1.464(6) . ?
C39 C48 1.402(6) . ?
C39 C40 1.446(6) . ?
C40 C45 1.415(6) . ?
C40 C41 1.415(6) . ?
C41 C42 1.359(7) . ?
C41 H41 0.9300 . ?
C42 C43 1.396(7) . ?
C42 H42 0.9300 . ?
C43 C44 1.369(8) . ?
C43 H43 0.9300 . ?
C44 C45 1.419(6) . ?
C44 H44 0.9300 . ?
C45 C46 1.416(7) . ?
C46 C47 1.351(6) . ?
C46 H46 0.9300 . ?
C47 C48 1.435(6) . ?
C47 H47 0.9300 . ?
C49 C50 1.510(6) . ?
C49 H49A 0.9600 . ?
C49 H49B 0.9600 . ?
C49 H49C 0.9600 . ?
C50 C51 1.473(7) . ?
C51 C60 1.412(6) . ?
C51 C52 1.443(7) . ?
C52 C57 1.410(8) . ?
C52 C53 1.421(7) . ?
C53 C54 1.384(8) . ?
C53 H53 0.9300 . ?
C54 C55 1.371(10) . ?
C54 H54 0.9300 . ?
C55 C56 1.362(9) . ?
C55 H55 0.9300 . ?
C56 C57 1.430(7) . ?
C56 H56 0.9300 . ?
C57 C58 1.415(7) . ?
C58 C59 1.360(7) . ?
C58 H58 0.9300 . ?
C59 C60 1.432(7) . ?
C59 H59 0.9300 . ?
C61 C62 1.527(7) . ?
C61 H61A 0.9600 . ?
C61 H61B 0.9600 . ?
C61 H61C 0.9600 . ?
C62 C63 1.435(7) . ?
C63 C72 1.423(7) . ?
C63 C64 1.453(7) . ?
C64 C69 1.403(8) . ?
C64 C65 1.405(8) . ?
C65 C66 1.400(7) . ?
C65 H65 0.9300 . ?
C66 C67 1.376(9) . ?
C66 H66 0.9300 . ?
C67 C68 1.342(9) . ?
C67 H67 0.9300 . ?
C68 C69 1.444(8) . ?
C68 H68 0.9300 . ?
C69 C70 1.393(9) . ?
C70 C71 1.397(9) . ?
C70 H70 0.9300 . ?
C71 C72 1.414(7) . ?
C71 H71 0.9300 . ?
C73 O1M 1.443(6) . ?
C73 H73A 0.9600 . ?
C73 H73B 0.9600 . ?
C73 H73C 0.9600 . ?
O1M H1M 0.851(10) . ?
C74 O2M 1.432(7) . ?
C74 H74A 0.9600 . ?
C74 H74B 0.9600 . ?
C74 H74C 0.9600 . ?
O2M H2M 0.852(10) . ?
